data_2007160
loop_
_publ_author_name
'Freire, Eleonora'
'Baggio, Sergio'
'Baggio, Ricardo'
'Garland, Maria Teresa'

_publ_section_title
;
 Bis(1,10-phenanthroline-<i>N</i>,<i>N</i>')copper(II) Tetrathionate
 and Tris(1,10-phenanthroline-<i>N</i>,<i>N</i>')copper(II)
 Tetrathionate Pentahydrate
;
_journal_issue 4
_journal_name_full 'Acta Crystallographica Section C'
_journal_page_first 464
_journal_page_last 468
_journal_paper_doi 10.1107/S0108270197016284
_journal_volume 54
_journal_year 1998
_chemical_formula_iupac '[Cu (C12 H8 N2)3] [S4 O6] , 5H2 O'
_chemical_formula_moiety '(C36H24CuN6) 2+, (S4O6) 2-,  5(H2O)'
_chemical_formula_sum 'C36 H34 Cu N6 O11 S4'
_chemical_formula_weight 918.47
_chemical_name_systematic
;
 Tris(1,10-Phenantholine)-copper(ii) tetrathionate, pentahydrate
;
_space_group_IT_number 2
_symmetry_cell_setting triclinic
_symmetry_space_group_name_Hall '-P 1'
_symmetry_space_group_name_H-M 'P -1'
_audit_creation_method SHELXL
_cell_angle_alpha 99.670(10)
_cell_angle_beta 99.440(10)
_cell_angle_gamma 109.750(10)
_cell_formula_units_Z 2
_cell_length_a 11.232(4)
_cell_length_b 13.569(6)
_cell_length_c 14.654(6)
_cell_measurement_reflns_used 25
_cell_measurement_temperature 293(2)
_cell_measurement_theta_max 12.5
_cell_measurement_theta_min 7.5
_cell_volume 2012.6(14)
_computing_cell_refinement P3/P4-PC
_computing_data_collection 'P3/P4-PC (Siemens, 1991)'
_computing_data_reduction 'XDISK SHELXTL/PC (Sheldrick,1990b)'
_computing_molecular_graphics 'XP SHELXTL/PC'
_computing_publication_material
;
CIFTAB (Sheldrick, 1993), PARST (Nardelli, 1983) and
CSD (Allen, Kennard & Taylor, 1983)
;
_computing_structure_refinement 'SHELXL93 (Sheldrick, 1993)'
_computing_structure_solution 'XS SHELXTL/PC'
_diffrn_ambient_temperature 293(2)
_diffrn_measurement_device 'Siemens R3m'
_diffrn_measurement_method \w/2\q
_diffrn_radiation_monochromator graphite
_diffrn_radiation_source 'fine-focus sealed tube'
_diffrn_radiation_type MoK\a
_diffrn_radiation_wavelength 0.71073
_diffrn_reflns_av_R_equivalents 0.059
_diffrn_reflns_av_sigmaI/netI 0.071
_diffrn_reflns_limit_h_max 13
_diffrn_reflns_limit_h_min -13
_diffrn_reflns_limit_k_max 15
_diffrn_reflns_limit_k_min -16
_diffrn_reflns_limit_l_max 17
_diffrn_reflns_limit_l_min 0
_diffrn_reflns_number 7224
_diffrn_reflns_theta_max 25.10
_diffrn_reflns_theta_min 1.45
_diffrn_standards_decay_% <2
_diffrn_standards_interval_count 98
_diffrn_standards_number 2
_exptl_absorpt_coefficient_mu 0.82
_exptl_absorpt_correction_T_max 0.92
_exptl_absorpt_correction_T_min 0.80
_exptl_absorpt_correction_type '\y scan (SHELXTL/PC; Sheldrick, 1991)'
_exptl_crystal_colour Blue
_exptl_crystal_density_diffrn 1.516
_exptl_crystal_density_meas ?
_exptl_crystal_description Block
_exptl_crystal_F_000 946
_exptl_crystal_size_max 0.28
_exptl_crystal_size_mid 0.20
_exptl_crystal_size_min 0.10
_refine_diff_density_max 0.55
_refine_diff_density_min -0.39
_refine_ls_extinction_method none
_refine_ls_goodness_of_fit_all 0.930
_refine_ls_goodness_of_fit_obs 1.035
_refine_ls_hydrogen_treatment 'H atoms not refined, but riding on host atom'
_refine_ls_matrix_type full
_refine_ls_number_parameters 552
_refine_ls_number_reflns 6997
_refine_ls_number_restraints 27
_refine_ls_restrained_S_all 0.948
_refine_ls_restrained_S_obs 1.064
_refine_ls_R_factor_all 0.1168
_refine_ls_R_factor_obs .0577
_refine_ls_shift/esd_max <0.001
_refine_ls_shift/esd_mean <0.001
_refine_ls_structure_factor_coef Fsqd
_refine_ls_weighting_details 'w = 1/[\s^2^(Fo^2^)+(0.078P)^2^] where P=(Fo^2^+2Fc^2^)/3'
_refine_ls_weighting_scheme calc
_refine_ls_wR_factor_all 0.1576
_refine_ls_wR_factor_obs .1293
_reflns_number_observed 4013
_reflns_number_total 6998
_reflns_observed_criterion >2sigma(I)
_cod_data_source_file fg1333.cif
_cod_data_source_block II
_cod_depositor_comments
;
 Marking attached hydrogen atoms.

 Antanas Vaitkus,
 2017-08-07

The following automatic conversions were performed:
'_symmetry_cell_setting' value 'Triclinic' changed to 'triclinic'
according to '/home/saulius/struct/CIF-dictionaries/cif_core.dic'
dictionary named 'cif_core.dic' version 2.4.1 from 2010-06-29.

Automatic conversion script
Id: cif_fix_enum 1527 2010-12-29 10:47:43Z saulius 

The following automatic conversions were performed:

'_exptl_crystal_density_meas' value 'not_measured' was changed to '?'
- the value is perceived as not measured.

Automatic conversion script
Id: cif_fix_values 3008 2015-01-20 13:52:24Z robertas 

The following automatic conversions were performed:

'_refine_ls_weighting_scheme' value 'calc w =
1/[\s^2^(Fo^2^)+(0.078P)^2^] where P=(Fo^2^+2Fc^2^)/3' was changed to
'calc'. New tag '_refine_ls_weighting_details' was created. The value
of the new tag was set to 'w = 1/[\s^2^(Fo^2^)+(0.078P)^2^] where
P=(Fo^2^+2Fc^2^)/3'.

Automatic conversion script
Id: cif_fix_values 3143 2015-03-26 13:38:13Z robertas 
;
_cod_database_code 2007160

loop_
_symmetry_equiv_pos_as_xyz
'x, y, z'
'-x, -y, -z'

loop_
_atom_site_aniso_label
_atom_site_aniso_U_11
_atom_site_aniso_U_22
_atom_site_aniso_U_33
_atom_site_aniso_U_12
_atom_site_aniso_U_13
_atom_site_aniso_U_23
Cu .0474(4) .0483(4) .0361(4) .0221(3) .0028(3) .0090(3)
N1A .062(3) .054(3) .036(2) .028(2) .011(2) .013(2)
N2A .048(3) .039(2) .037(2) .017(2) .007(2) .008(2)
C1A .070(4) .078(4) .057(4) .039(4) .018(3) .024(3)
C2A .097(6) .096(5) .061(4) .047(5) .039(4) .042(4)
C3A .083(5) .076(5) .077(5) .032(4) .038(4) .029(4)
C4A .058(4) .048(3) .060(4) .018(3) .025(3) .012(3)
C5A .052(4) .068(4) .078(5) .016(3) .019(3) .013(4)
C6A .051(4) .073(4) .078(5) .025(3) .010(3) .018(4)
C7A .045(3) .045(3) .057(4) .017(3) .004(3) .002(3)
C8A .061(4) .069(4) .063(4) .035(4) -.006(3) .011(3)
C9A .075(5) .062(4) .049(4) .032(4) .001(3) .019(3)
C10A .056(4) .044(3) .039(3) .016(3) .009(3) .008(2)
C11A .051(3) .043(3) .036(3) .020(3) .009(3) .002(2)
C12A .055(4) .033(3) .046(3) .015(3) .012(3) .008(2)
N1B .050(3) .047(3) .042(2) .022(2) .007(2) .008(2)
N2B .061(3) .052(3) .046(3) .027(2) -.002(2) .003(2)
C1B .063(4) .061(4) .046(3) .030(3) .004(3) .007(3)
C2B .061(4) .080(4) .061(4) .044(4) .009(3) .031(4)
C3B .058(4) .082(5) .049(4) .025(4) -.010(3) .022(3)
C4B .055(4) .055(4) .042(3) .016(3) -.002(3) .018(3)
C5B .081(5) .064(4) .055(4) .014(4) -.028(3) .005(3)
C6B .108(6) .056(4) .052(4) .016(4) -.017(4) -.010(3)
C7B .081(5) .046(3) .048(3) .020(3) -.002(3) .003(3)
C8B .129(7) .049(4) .073(5) .032(4) -.007(5) -.010(3)
C9B .105(6) .071(5) .086(5) .053(4) -.003(5) .006(4)
C10B .080(5) .071(4) .071(4) .040(4) .004(4) .014(4)
C11B .052(3) .053(3) .037(3) .021(3) .008(3) .015(2)
C12B .050(3) .045(3) .034(3) .009(3) .006(2) .011(2)
N1C .050(3) .038(3) .039(2) .014(2) .004(2) .007(2)
N2C .055(3) .050(3) .043(3) .019(2) .000(2) .011(2)
C1C .056(4) .055(4) .053(4) .020(3) .006(3) .011(3)
C2C .060(4) .056(4) .076(5) .011(3) .002(4) .021(3)
C3C .055(4) .078(5) .063(4) .027(4) .023(3) .029(4)
C4C .055(4) .072(4) .041(3) .035(3) .007(3) .017(3)
C5C .073(4) .087(5) .046(4) .047(4) .020(3) .009(3)
C6C .084(5) .070(5) .048(4) .046(4) .003(3) .002(3)
C7C .059(4) .061(4) .034(3) .033(3) -.005(3) .009(3)
C8C .077(5) .042(4) .062(4) .029(3) -.002(3) .007(3)
C9C .074(5) .043(4) .073(4) .010(3) .000(4) .020(3)
C10C .068(4) .058(4) .056(4) .020(3) .011(3) .023(3)
C11C .043(3) .053(3) .038(3) .025(3) -.005(2) .009(2)
C12C .039(3) .049(3) .031(3) .019(3) -.005(2) .006(2)
S1 .0702(11) .0565(10) .0566(9) .0318(9) .0079(8) .0120(7)
S2 .1041(15) .0927(13) .0524(10) .0511(12) .0145(10) .0239(9)
S3 .0973(15) .0718(12) .0981(15) .0284(11) .0358(12) .0100(10)
S4 .0861(13) .0786(12) .0586(10) .0402(10) .0141(9) .0161(9)
O1 .063(10) .062(12) .067(10) .005(7) -.011(8) .018(7)
O2 .111(12) .130(14) .049(8) .085(8) -.031(8) -.031(9)
O3 .137(19) .088(15) .114(16) .033(12) .088(13) .030(11)
O1' .095(7) .163(12) .067(6) .070(7) .013(5) .063(6)
O2' .136(10) .068(8) .085(7) .068(8) .007(6) .004(5)
O3' .141(10) .059(7) .147(10) -.003(5) .090(7) .003(6)
O4 .129(4) .085(3) .042(2) .043(3) .009(3) .006(2)
O5 .117(4) .067(3) .072(3) .046(3) .043(3) .028(2)
O6 .098(4) .152(5) .122(5) .077(4) .006(4) .011(4)
O1W .133(5) .116(5) .128(5) .047(4) .030(4) .047(4)
O2W .136(5) .098(4) .145(6) .010(4) -.007(4) .026(4)
O3W .137(6) .118(5) .170(6) .059(4) .028(5) .003(4)

loop_
_atom_site_label
_atom_site_fract_x
_atom_site_fract_y
_atom_site_fract_z
_atom_site_U_iso_or_equiv
_atom_site_thermal_displace_type
_atom_site_calc_flag
_atom_site_refinement_flags
_atom_site_occupancy
_atom_site_disorder_group
_atom_site_type_symbol
_atom_site_attached_hydrogens
Cu .08659(6) .23890(5) .29640(4) .0439(2) Uani d . 1 . Cu 0
N1A -.0533(4) .1768(3) .3679(3) .0486(11) Uani d . 1 . N 0
N2A -.0698(4) .2532(3) .2122(3) .0413(10) Uani d . 1 . N 0
C1A -.0439(6) .1391(5) .4461(4) .063(2) Uani d . 1 . C 0
H1A .0378 .1451 .4781 .076 Uiso d R 1 . H 0
C2A -.1507(8) .0909(6) .4818(5) .076(2) Uani d . 1 . C 0
H2A -.1395 .0664 .5370 .092 Uiso d R 1 . H 0
C3A -.2715(7) .0799(5) .4366(5) .074(2) Uani d . 1 . C 0
H3A -.3438 .0467 .4593 .089 Uiso d R 1 . H 0
C4A -.2863(6) .1200(4) .3525(4) .0546(14) Uani d . 1 . C 0
C5A -.4093(6) .1140(5) .3006(5) .068(2) Uani d . 1 . C 0
H5A -.4853 .0816 .3196 .081 Uiso d R 1 . H 0
C6A -.4131(6) .1561(5) .2243(5) .068(2) Uani d . 1 . C 0
H6A -.4935 .1520 .1914 .081 Uiso d R 1 . H 0
C7A -.3019(5) .2062(4) .1907(4) .0516(14) Uani d . 1 . C 0
C8A -.3001(6) .2538(5) .1117(4) .065(2) Uani d . 1 . C 0
H8A -.3774 .2540 .0773 .078 Uiso d R 1 . H 0
C9A -.1878(7) .2990(5) .0863(4) .061(2) Uani d . 1 . C 0
H9A -.1868 .3298 .0342 .074 Uiso d R 1 . H 0
C10A -.0731(6) .2981(4) .1386(4) .0479(13) Uani d . 1 . C 0
H10A .0044 .3307 .1216 .058 Uiso d R 1 . H 0
C11A -.1819(5) .2094(4) .2399(3) .0437(12) Uani d . 1 . C 0
C12A -.1733(5) .1675(4) .3220(4) .0452(13) Uani d . 1 . C 0
N1B .2416(4) .2508(3) .3995(3) .0461(11) Uani d . 1 . N 0
N2B .1511(5) .4116(4) .3879(3) .0543(12) Uani d . 1 . N 0
C1B .2900(6) .1740(5) .4031(4) .0570(15) Uani d . 1 . C 0
H1B .2530 .1110 .3548 .068 Uiso d R 1 . H 0
C2B .3935(6) .1837(5) .4753(4) .061(2) Uani d . 1 . C 0
H2B .4257 .1288 .4743 .074 Uiso d R 1 . H 0
C3B .4463(6) .2740(5) .5470(4) .065(2) Uani d . 1 . C 0
H3B .5144 .2809 .5964 .079 Uiso d R 1 . H 0
C4B .3982(5) .3565(4) .5468(4) .0528(14) Uani d . 1 . C 0
C5B .4464(7) .4523(5) .6192(4) .077(2) Uani d . 1 . C 0
H5B .5146 .4628 .6700 .092 Uiso d R 1 . H 0
C6B .3979(7) .5284(5) .6162(4) .083(2) Uani d . 1 . C 0
H6B .4309 .5894 .6666 .100 Uiso d R 1 . H 0
C7B .2962(6) .5205(5) .5388(4) .062(2) Uani d . 1 . C 0
C8B .2415(8) .5990(5) .5302(5) .091(2) Uani d . 1 . C 0
H8B .2696 .6616 .5784 .110 Uiso d R 1 . H 0
C9B .1494(8) .5838(6) .4533(5) .087(2) Uani d . 1 . C 0
H9B .1150 .6364 .4471 .105 Uiso d R 1 . H 0
C10B .1055(7) .4892(5) .3826(5) .073(2) Uani d . 1 . C 0
H10B .0416 .4800 .3292 .087 Uiso d R 1 . H 0
C11B .2462(5) .4279(4) .4652(4) .0465(13) Uani d . 1 . C 0
C12B .2968(5) .3430(4) .4704(3) .0459(13) Uani d . 1 . C 0
N1C .1973(4) .2620(3) .1973(3) .0440(10) Uani d . 1 . N 0
N2C .0424(4) .0647(3) .2123(3) .0508(12) Uani d . 1 . N 0
C1C .2716(6) .3575(5) .1898(4) .0560(15) Uani d . 1 . C 0
H1C .2723 .4186 .2301 .067 Uiso d R 1 . H 0
C2C .3480(6) .3707(5) .1235(5) .068(2) Uani d . 1 . C 0
H2C .3985 .4397 .1202 .081 Uiso d R 1 . H 0
C3C .3496(6) .2830(5) .0646(4) .062(2) Uani d . 1 . C 0
H3C .4012 .2913 .0208 .075 Uiso d R 1 . H 0
C4C .2717(5) .1795(5) .0703(4) .0531(15) Uani d . 1 . C 0
C5C .2658(6) .0828(6) .0104(4) .064(2) Uani d . 1 . C 0
H5C .3155 .0871 -.0348 .077 Uiso d R 1 . H 0
C6C .1896(7) -.0144(6) .0179(4) .066(2) Uani d . 1 . C 0
H6C .1897 -.0759 -.0213 .079 Uiso d R 1 . H 0
C7C .1084(6) -.0267(5) .0845(4) .0513(14) Uani d . 1 . C 0
C8C .0261(6) -.1263(5) .0942(4) .062(2) Uani d . 1 . C 0
H8C .0212 -.1904 .0562 .074 Uiso d R 1 . H 0
C9C -.0459(7) -.1276(5) .1595(5) .068(2) Uani d . 1 . C 0
H9C -.1027 -.1931 .1655 .082 Uiso d R 1 . H 0
C10C -.0361(6) -.0320(5) .2178(4) .061(2) Uani d . 1 . C 0
H10C -.0861 -.0353 .2628 .073 Uiso d R 1 . H 0
C11C .1150(5) .0677(4) .1461(4) .0449(13) Uani d . 1 . C 0
C12C .1976(5) .1726(4) .1382(3) .0407(12) Uani d . 1 . C 0
S1 .2933(2) -.14466(12) .30932(11) .0600(4) Uani d D 1 . S 0
S2 .3396(2) -.1490(2) .17365(11) .0789(5) Uani d D 1 . S 0
S3 .5152(2) -.15615(15) .19308(15) .0898(6) Uani d D 1 . S 0
S4 .4736(2) -.32145(14) .15317(12) .0724(5) Uani d D 1 . S 0
O1 .4117(10) -.0753(19) .3763(4) .072(6) Uani d PD .35(3) 1 O 0
O2 .1927(19) -.102(3) .3019(9) .100(10) Uani d PD .35(3) 1 O 0
O3 .250(3) -.2545(5) .3157(11) .108(9) Uani d PD .35(3) 1 O 0
O1' .4116(7) -.1229(17) .3756(4) .099(4) Uani d PD .65(3) 2 O 0
O2' .2470(18) -.0570(11) .3191(7) .093(4) Uani d PD .65(3) 2 O 0
O3' .1940(16) -.2474(6) .2986(7) .122(5) Uani d PD .65(3) 2 O 0
O4 .4143(4) -.3559(3) .0534(2) .0872(15) Uani d D 1 . O 0
O5 .3897(4) -.3713(3) .2105(3) .0787(13) Uani d D 1 . O 0
O6 .6018(4) -.3271(4) .1761(4) .121(2) Uani d D 1 . O 0
O1W .0832(6) -.5981(5) -.0195(5) .124(2) Uani d . 1 . O 2
O2W .0991(7) -.4454(5) .1435(5) .141(2) Uani d . 1 . O 2
O3W .2895(6) -.5341(5) -.1091(5) .144(2) Uani d . 1 . O 2
O4W -.1780(8) -.1818(8) .3594(6) .114(3) Uiso d P .724(11) . O 2
O4W' -.1446(19) -.242(2) .3442(16) .114(3) Uiso d P .276(11) . O 2
O5W .110(3) -.553(3) -.2535(19) .164(4) Uiso d P .252(10) . O 2
O5W' .0667(10) -.6576(10) -.3018(8) .164(4) Uiso d P .748(10) . O 2

loop_
_atom_type_symbol
_atom_type_description
_atom_type_scat_dispersion_real
_atom_type_scat_dispersion_imag
_atom_type_scat_source
C C 0.0033 0.0016 'International Tables Vol C Tables 4.2.6.8 and 6.1.1.4'
H H 0.0000 0.0000 'International Tables Vol C Tables 4.2.6.8 and 6.1.1.4'
N N 0.0061 0.0033 'International Tables Vol C Tables 4.2.6.8 and 6.1.1.4'
O O 0.0106 0.0060 'International Tables Vol C Tables 4.2.6.8 and 6.1.1.4'
S S 0.1246 0.1234 'International Tables Vol C Tables 4.2.6.8 and 6.1.1.4'
Cu Cu 0.3201 1.2651 'International Tables Vol C Tables 4.2.6.8 and 6.1.1.4'

loop_
_geom_angle_atom_site_label_1
_geom_angle_atom_site_label_2
_geom_angle_atom_site_label_3
_geom_angle
_geom_angle_publ_flag
N1B Cu N1A 95.9(2) n
N1B Cu N1C 92.2(2) n
N1A Cu N1C 164.2(2) n
N1B Cu N2A 168.3(2) n
N1A Cu N2A 80.8(2) n
N1C Cu N2A 93.8(2) n
N1B Cu N2B 77.1(2) n
N1A Cu N2B 93.2(2) n
N1C Cu N2B 101.8(2) n
N2A Cu N2B 91.9(2) n
N1B Cu N2C 97.0(2) n
N1A Cu N2C 88.9(2) n
N1C Cu N2C 76.7(2) n
N2A Cu N2C 94.11(15) n
N2B Cu N2C 173.9(2) n
C1A N1A C12A 117.9(5) n
C1A N1A Cu 129.8(4) n
C12A N1A Cu 112.1(3) n
C10A N2A C11A 118.8(4) n
C10A N2A Cu 129.1(4) n
C11A N2A Cu 112.0(3) n
N1A C1A C2A 123.0(6) n
C3A C2A C1A 120.1(6) n
C2A C3A C4A 118.8(6) n
C12A C4A C5A 119.8(5) n
C12A C4A C3A 117.1(6) n
C5A C4A C3A 123.1(6) n
C6A C5A C4A 118.9(6) n
C5A C6A C7A 123.8(6) n
C11A C7A C6A 117.3(5) n
C11A C7A C8A 116.6(5) n
C6A C7A C8A 126.1(5) n
C9A C8A C7A 120.7(5) n
C8A C9A C10A 119.0(5) n
N2A C10A C9A 122.7(5) n
N2A C11A C7A 122.1(5) n
N2A C11A C12A 117.2(5) n
C7A C11A C12A 120.6(5) n
N1A C12A C4A 123.1(5) n
N1A C12A C11A 117.4(5) n
C4A C12A C11A 119.5(5) n
C1B N1B C12B 118.0(4) n
C1B N1B Cu 124.7(4) n
C12B N1B Cu 117.3(3) n
C10B N2B C11B 117.7(5) n
C10B N2B Cu 132.4(4) n
C11B N2B Cu 109.6(3) n
N1B C1B C2B 123.2(5) n
C3B C2B C1B 118.9(5) n
C2B C3B C4B 120.0(5) n
C3B C4B C12B 118.1(5) n
C3B C4B C5B 123.6(5) n
C12B C4B C5B 118.3(5) n
C6B C5B C4B 121.6(6) n
C5B C6B C7B 122.7(6) n
C11B C7B C8B 116.4(5) n
C11B C7B C6B 117.8(5) n
C8B C7B C6B 125.8(6) n
C9B C8B C7B 120.3(6) n
C8B C9B C10B 119.7(6) n
N2B C10B C9B 122.7(6) n
N2B C11B C7B 123.2(5) n
N2B C11B C12B 117.5(5) n
C7B C11B C12B 119.3(5) n
N1B C12B C4B 121.7(5) n
N1B C12B C11B 118.0(4) n
C4B C12B C11B 120.3(5) n
C1C N1C C12C 118.0(5) n
C1C N1C Cu 124.0(4) n
C12C N1C Cu 117.9(3) n
C10C N2C C11C 117.7(5) n
C10C N2C Cu 132.8(4) n
C11C N2C Cu 109.6(3) n
N1C C1C C2C 122.7(6) n
C3C C2C C1C 119.9(6) n
C2C C3C C4C 119.2(6) n
C12C C4C C3C 117.6(5) n
C12C C4C C5C 119.3(6) n
C3C C4C C5C 123.1(6) n
C6C C5C C4C 121.1(6) n
C5C C6C C7C 122.3(6) n
C8C C7C C11C 118.1(6) n
C8C C7C C6C 124.3(6) n
C11C C7C C6C 117.6(5) n
C9C C8C C7C 118.9(6) n
C8C C9C C10C 120.5(6) n
N2C C10C C9C 122.7(6) n
N2C C11C C7C 122.1(5) n
N2C C11C C12C 117.7(5) n
C7C C11C C12C 120.1(5) n
N1C C12C C4C 122.4(5) n
N1C C12C C11C 117.9(5) n
C4C C12C C11C 119.6(5) n
O1' S1 O3' 115.3(4) n
O1 S1 O3 114.5(4) n
O1 S1 O2 114.1(4) n
O3 S1 O2 114.1(4) n
O1' S1 O2' 113.9(4) n
O3' S1 O2' 113.5(4) n
O1' S1 S2 105.8(3) n
O3' S1 S2 104.9(3) n
O1 S1 S2 104.9(3) n
O3 S1 S2 104.5(3) n
O2 S1 S2 103.2(3) n
O2' S1 S2 101.7(3) n
S3 S2 S1 105.23(10) n
S2 S3 S4 102.81(12) n
O4 S4 O5 113.5(3) n
O4 S4 O6 113.1(3) n
O5 S4 O6 112.9(3) n
O4 S4 S3 106.8(2) n
O5 S4 S3 106.8(2) n
O6 S4 S3 102.6(2) n

loop_
_geom_bond_atom_site_label_1
_geom_bond_atom_site_label_2
_geom_bond_site_symmetry_2
_geom_bond_distance
_geom_bond_publ_flag
Cu N1A . 2.054(4) y
Cu N1B . 2.051(4) y
Cu N1C . 2.057(4) y
Cu N2A . 2.060(4) y
Cu N2B . 2.301(4) y
Cu N2C . 2.320(4) y
N1A C1A . 1.333(7) n
N1A C12A . 1.358(6) n
N2A C10A . 1.325(6) n
N2A C11A . 1.360(6) n
C1A C2A . 1.390(9) n
C2A C3A . 1.355(9) n
C3A C4A . 1.436(8) n
C4A C12A . 1.399(7) n
C4A C5A . 1.433(8) n
C5A C6A . 1.338(8) n
C6A C7A . 1.416(8) n
C7A C11A . 1.402(7) n
C7A C8A . 1.418(8) n
C8A C9A . 1.347(8) n
C9A C10A . 1.392(7) n
C11A C12A . 1.417(7) n
N1B C1B . 1.332(6) n
N1B C12B . 1.363(6) n
N2B C10B . 1.325(7) n
N2B C11B . 1.355(6) n
C1B C2B . 1.391(7) n
C2B C3B . 1.352(8) n
C3B C4B . 1.397(8) n
C4B C12B . 1.399(7) n
C4B C5B . 1.407(8) n
C5B C6B . 1.325(9) n
C6B C7B . 1.434(8) n
C7B C11B . 1.388(7) n
C7B C8B . 1.410(9) n
C8B C9B . 1.332(9) n
C9B C10B . 1.386(9) n
C11B C12B . 1.453(7) n
N1C C1C . 1.318(7) n
N1C C12C . 1.369(6) n
N2C C10C . 1.335(7) n
N2C C11C . 1.363(7) n
C1C C2C . 1.393(9) n
C2C C3C . 1.354(8) n
C3C C4C . 1.407(8) n
C4C C12C . 1.393(7) n
C4C C5C . 1.426(8) n
C5C C6C . 1.342(8) n
C6C C7C . 1.434(8) n
C7C C8C . 1.401(8) n
C7C C11C . 1.410(7) n
C8C C9C . 1.349(9) n
C9C C10C . 1.389(9) n
C11C C12C . 1.448(7) n
S1 S2 . 2.133(2) n
S2 S3 . 1.983(3) n
S3 S4 . 2.086(3) n
S1 O1' . 1.418(7) n
S1 O3' . 1.425(7) n
S1 O1 . 1.426(8) n
S1 O3 . 1.428(8) n
S1 O2 . 1.436(8) n
S1 O2' . 1.446(7) n
S4 O4 . 1.428(6) n
S4 O5 . 1.439(6) n
S4 O6 . 1.455(7) n
O4W O4W' . 1.01(2) n
O5W O5W' . 1.36(3) n
